data_7100337
loop_
_publ_author_name
'Jarrod F. Eubank'
'Rosa D. Walsh'
'Mohamed Eddaoudi'

_publ_section_title
;
Terminal co-ligand directed synthesis of a neutral, non-interpenetrated
(10,3)-a metal-organic framework
;
_journal_name_full 'Chemical Communications'
_journal_paper_doi 10.1039/b417013j
_journal_year 2005
_chemical_formula_sum 'C15 H15 Cu N3 O5'
_chemical_formula_weight 380.84
_space_group_IT_number 19
_symmetry_cell_setting orthorhombic
_symmetry_space_group_name_Hall 'P 2ac 2ab'
_symmetry_space_group_name_H-M 'P 21 21 21'
_cell_angle_alpha 90.00
_cell_angle_beta 90.00
_cell_angle_gamma 90.00
_cell_formula_units_Z 4
_cell_length_a 7.8199(7)
_cell_length_b 10.4971(10)
_cell_length_c 19.0810(18)
_cell_measurement_temperature 100(2)
_cell_volume 1566.3(3)
_diffrn_ambient_temperature 100(2)
_exptl_crystal_density_diffrn 1.615
_cod_depositor_comments
;
The following automatic conversions were performed:
'_symmetry_cell_setting' value 'Orthorhombic' changed to 'orthorhombic'
according to '/home/saulius/struct/CIF-dictionaries/cif_core.dic'
dictionary named 'cif_core.dic' version 2.4.1 from 2010-06-29.

Automatic conversion script
Id: cif_fix_enum 1527 2010-12-29 10:47:43Z saulius 
;
_cod_database_code 7100337

loop_
_symmetry_equiv_pos_as_xyz
'x, y, z'
'-x+1/2, -y, z+1/2'
'-x, y+1/2, -z+1/2'
'x+1/2, -y+1/2, -z'

loop_
_atom_site_label
_atom_site_type_symbol
_atom_site_fract_x
_atom_site_fract_y
_atom_site_fract_z
_atom_site_U_iso_or_equiv
_atom_site_adp_type
_atom_site_occupancy
_atom_site_symmetry_multiplicity
_atom_site_calc_flag
_atom_site_refinement_flags
_atom_site_disorder_assembly
_atom_site_disorder_group
Cu1 Cu 0.75054(7) 0.58946(4) 0.877597(19) 0.01034(12) Uani 1 1 d . A .
C6 C 0.7515(6) 0.6070(3) 1.02331(17) 0.0138(7) Uani 1 1 d . . .
O3 O 0.7784(4) 0.5105(2) 0.78598(13) 0.0134(6) Uani 1 1 d . . .
O1 O 0.7140(3) 0.6703(2) 0.96823(13) 0.0121(6) Uani 1 1 d . . .
N2 N 0.5541(5) 0.4738(3) 0.90263(17) 0.0151(7) Uani 1 1 d . . .
C7 C 0.8719(5) 0.4098(4) 0.78414(19) 0.0128(8) Uani 1 1 d . . .
C3 C 0.6649(5) 0.6537(4) 1.08900(18) 0.0108(7) Uani 1 1 d . . .
O5 O 0.5742(4) 0.7455(3) 0.82817(17) 0.0226(7) Uani 1 1 d . . .
C10 C 0.2566(8) 0.4497(4) 0.9273(2) 0.0264(9) Uani 1 1 d . . .
H10 H 0.1473 0.4879 0.9329 0.032 Uiso 1 1 calc R . .
C5 C 0.6918(5) 0.5995(4) 1.15381(19) 0.0128(8) Uani 1 1 d . . .
H5 H 0.7706 0.5312 1.1587 0.015 Uiso 1 1 calc R . .
C4 C 0.8958(5) 0.3556(4) 0.7118(2) 0.0116(8) Uani 1 1 d . . .
O4 O 0.9400(4) 0.3594(3) 0.83501(14) 0.0220(7) Uani 1 1 d . . .
O2 O 0.8478(4) 0.5149(3) 1.02620(16) 0.0256(8) Uani 1 1 d . . .
C1 C 0.5480(5) 0.7533(4) 1.08376(18) 0.0111(7) Uani 1 1 d . . .
H1 H 0.5310 0.7922 1.0393 0.013 Uiso 1 1 calc R . .
C8 C 0.3963(5) 0.5231(4) 0.9113(2) 0.0202(9) Uani 1 1 d . . .
H8 H 0.3813 0.6124 0.9061 0.024 Uiso 1 1 calc R . .
C9 C 0.5731(6) 0.3485(4) 0.9119(2) 0.0230(10) Uani 1 1 d . . .
H9 H 0.6835 0.3120 0.9065 0.028 Uiso 1 1 calc R . .
N1 N 0.9578(4) 0.7029(3) 0.86096(16) 0.0102(6) Uani 1 1 d . . .
C2 C 1.0122(5) 0.2558(4) 0.70172(19) 0.0120(8) Uani 1 1 d . . .
H2 H 1.0728 0.2241 0.7412 0.014 Uiso 1 1 calc R . .
C11 C 0.2761(6) 0.3214(4) 0.9350(2) 0.0254(10) Uani 1 1 d . . .
H11 H 0.1803 0.2684 0.9442 0.031 Uiso 1 1 calc R . .
N3 N 0.6527(5) 0.9543(3) 0.82075(19) 0.0224(8) Uani 1 1 d . . .
C12 C 0.4377(6) 0.2703(4) 0.9291(3) 0.0283(11) Uani 1 1 d . . .
H12 H 0.4558 0.1819 0.9368 0.034 Uiso 1 1 calc R . .
C13 C 0.5829(7) 0.8464(5) 0.7942(3) 0.0246(13) Uani 0.840(7) 1 d P A 1
C14 C 0.7113(7) 0.9607(6) 0.8930(3) 0.0276(15) Uani 0.840(7) 1 d P A 1
C15 C 0.6538(11) 1.0694(6) 0.7779(4) 0.049(2) Uani 0.840(7) 1 d P A 1
C13A C 0.637(3) 0.8575(19) 0.8599(10) 0.001(4) Uiso 0.160(7) 1 d P A 2
C14A C 0.746(4) 1.071(2) 0.8491(11) 0.014(5) Uiso 0.160(7) 1 d P A 2
C15A C 0.644(3) 0.962(2) 0.7427(12) 0.012(6) Uiso 0.160(7) 1 d P A 2

loop_
_atom_site_aniso_label
_atom_site_aniso_U_11
_atom_site_aniso_U_22
_atom_site_aniso_U_33
_atom_site_aniso_U_23
_atom_site_aniso_U_13
_atom_site_aniso_U_12
Cu1 0.0127(2) 0.0117(2) 0.00663(19) -0.00122(15) 0.0014(2) -0.0014(2)
C6 0.0160(17) 0.0151(17) 0.0102(15) -0.0008(12) 0.0030(19) -0.003(2)
O3 0.0157(18) 0.0150(13) 0.0096(12) -0.0034(9) 0.0009(12) -0.0002(11)
O1 0.0146(16) 0.0145(13) 0.0072(11) -0.0015(10) 0.0031(10) 0.0012(11)
N2 0.0205(19) 0.0154(17) 0.0093(16) 0.0014(13) 0.0020(14) -0.0033(16)
C7 0.0109(18) 0.018(2) 0.0101(18) -0.0032(17) 0.0020(14) -0.0018(17)
C3 0.0143(19) 0.0110(19) 0.0071(16) 0.0027(14) 0.0024(15) 0.0013(16)
O5 0.0227(16) 0.0170(17) 0.0279(16) 0.0047(14) -0.0023(14) 0.0045(13)
C10 0.015(2) 0.026(2) 0.038(2) 0.0039(18) 0.002(3) -0.002(3)
C5 0.0124(17) 0.0099(18) 0.0160(18) 0.0006(15) -0.0007(14) 0.0002(15)
C4 0.0117(19) 0.0139(19) 0.0091(17) -0.0030(15) -0.0007(14) -0.0028(15)
O4 0.0208(16) 0.0350(18) 0.0101(14) -0.0020(13) -0.0025(12) 0.0052(14)
O2 0.0341(19) 0.0255(17) 0.0172(15) 0.0023(13) 0.0068(15) 0.0164(15)
C1 0.0131(19) 0.0134(19) 0.0067(16) 0.0025(14) -0.0003(14) -0.0018(16)
C8 0.015(2) 0.017(2) 0.028(2) 0.0036(18) 0.0015(18) 0.0027(18)
C9 0.021(2) 0.021(2) 0.027(2) 0.0019(19) 0.0072(19) 0.0035(19)
N1 0.0144(16) 0.0108(16) 0.0054(14) 0.0003(12) 0.0019(12) 0.0016(13)
C2 0.0126(19) 0.015(2) 0.0082(16) 0.0020(16) 0.0002(15) -0.0047(16)
C11 0.019(3) 0.024(2) 0.033(2) 0.0055(18) 0.005(2) -0.006(2)
N3 0.032(2) 0.0192(19) 0.0160(17) 0.0012(15) -0.0019(16) 0.0040(17)
C12 0.025(2) 0.015(2) 0.045(3) 0.006(2) 0.005(2) 0.000(2)
C13 0.022(3) 0.025(3) 0.027(3) 0.001(2) -0.002(2) 0.001(2)
C14 0.029(4) 0.036(3) 0.018(2) -0.001(2) -0.005(2) 0.009(2)
C15 0.079(5) 0.029(4) 0.039(4) 0.012(3) -0.015(4) -0.010(4)

loop_
_geom_bond_atom_site_label_1
_geom_bond_atom_site_label_2
_geom_bond_distance
_geom_bond_site_symmetry_2
_geom_bond_publ_flag
Cu1 O3 1.947(2) . ?
Cu1 O1 1.947(2) . ?
Cu1 N2 2.015(4) . ?
Cu1 N1 2.036(3) . ?
Cu1 O5 2.339(3) . ?
C6 O2 1.227(5) . ?
C6 O1 1.277(4) . ?
C6 C3 1.507(5) . ?
O3 C7 1.286(5) . ?
N2 C9 1.336(5) . ?
N2 C8 1.348(6) . ?
C7 O4 1.227(5) . ?
C7 C4 1.505(5) . ?
C3 C5 1.377(5) . ?
C3 C1 1.393(5) . ?
O5 C13 1.244(6) . ?
O5 C13A 1.41(2) . ?
C10 C11 1.364(6) . ?
C10 C8 1.372(7) . ?
C5 C4 1.384(5) 2_665 ?
C4 C5 1.384(5) 2_664 ?
C4 C2 1.401(6) . ?
C1 N1 1.349(5) 4_467 ?
C9 C12 1.379(6) . ?
N1 C2 1.339(5) 3_756 ?
N1 C1 1.349(5) 4_567 ?
C2 N1 1.339(5) 3_746 ?
C11 C12 1.378(6) . ?
N3 C13A 1.27(2) . ?
N3 C13 1.356(7) . ?
N3 C14 1.454(6) . ?
N3 C15 1.459(7) . ?
N3 C15A 1.49(2) . ?
N3 C14A 1.53(2) . ?
